data_4502900
loop_
_publ_author_name
'Kole, Goutam Kumar'
'Tan, Geok Kheng'
'Vittal, Jagadese J.'

_publ_section_title
;
 Photoreactivity of Ag(I) Complexes and Coordination Polymers of Pyridyl
 Acrylic Acids
;
_journal_issue 1
_journal_name_full 'Crystal Growth &amp; Design'
_journal_page_first 326
_journal_paper_doi 10.1021/cg201119c
_journal_volume 12
_journal_year 2012
_chemical_formula_sum 'C16.5 H18 Ag2 N2 O7.5'
_chemical_formula_weight 580.07
_chemical_name_systematic
; 
 ? 
;
_space_group_IT_number 2
_symmetry_cell_setting triclinic
_symmetry_space_group_name_Hall '-P 1'
_symmetry_space_group_name_H-M 'P -1'
_atom_sites_solution_hydrogens geom
_atom_sites_solution_primary direct
_atom_sites_solution_secondary difmap
_audit_creation_method SHELXL-97
_cell_angle_alpha 106.127(2)
_cell_angle_beta 106.549(2)
_cell_angle_gamma 99.865(2)
_cell_formula_units_Z 2
_cell_length_a 9.1159(8)
_cell_length_b 9.6256(8)
_cell_length_c 12.3162(11)
_cell_measurement_reflns_used 1007
_cell_measurement_temperature 293(2)
_cell_measurement_theta_max 27.38
_cell_measurement_theta_min 3.36
_cell_volume 957.65(15)
_computing_cell_refinement 'Bruker SMART'
_computing_data_collection 'Bruker SMART'
_computing_data_reduction 'Bruker SAINT'
_computing_molecular_graphics 'Bruker SHELXTL'
_computing_publication_material 'Bruker SHELXTL'
_computing_structure_refinement 'SHELXL-97 (Sheldrick, 1997)'
_computing_structure_solution 'SHELXS-97 (Sheldrick, 1990)'
_diffrn_ambient_temperature 293(2)
_diffrn_measured_fraction_theta_full 0.996
_diffrn_measured_fraction_theta_max 0.996
_diffrn_measurement_device_type 'CCD area detector'
_diffrn_measurement_method 'phi and omega scans'
_diffrn_radiation_monochromator graphite
_diffrn_radiation_source 'fine-focus sealed tube'
_diffrn_radiation_type MoK\a
_diffrn_radiation_wavelength 0.71073
_diffrn_reflns_av_R_equivalents 0.0270
_diffrn_reflns_av_sigmaI/netI 0.0298
_diffrn_reflns_limit_h_max 11
_diffrn_reflns_limit_h_min -11
_diffrn_reflns_limit_k_max 12
_diffrn_reflns_limit_k_min -12
_diffrn_reflns_limit_l_max 15
_diffrn_reflns_limit_l_min -15
_diffrn_reflns_number 12652
_diffrn_reflns_theta_full 27.50
_diffrn_reflns_theta_max 27.50
_diffrn_reflns_theta_min 1.84
_exptl_absorpt_coefficient_mu 2.089
_exptl_absorpt_correction_T_max 0.7049
_exptl_absorpt_correction_T_min 0.6340
_exptl_absorpt_correction_type multi-scan
_exptl_absorpt_process_details 'Sadabs, (Sheldrick 2001)'
_exptl_crystal_colour COLOURLESS
_exptl_crystal_density_diffrn 2.012
_exptl_crystal_density_meas ?
_exptl_crystal_density_method 'not measured'
_exptl_crystal_description BLOCK
_exptl_crystal_F_000 570
_exptl_crystal_size_max 0.24
_exptl_crystal_size_mid 0.18
_exptl_crystal_size_min 0.18
_refine_diff_density_max 1.906
_refine_diff_density_min -1.966
_refine_diff_density_rms 0.127
_refine_ls_extinction_method none
_refine_ls_goodness_of_fit_ref 1.049
_refine_ls_hydrogen_treatment mixed
_refine_ls_matrix_type full
_refine_ls_number_parameters 283
_refine_ls_number_reflns 4385
_refine_ls_number_restraints 13
_refine_ls_restrained_S_all 1.053
_refine_ls_R_factor_all 0.0387
_refine_ls_R_factor_gt 0.0363
_refine_ls_shift/su_max 0.000
_refine_ls_shift/su_mean 0.000
_refine_ls_structure_factor_coef Fsqd
_refine_ls_weighting_details 'calc w=1/[\s^2^(Fo^2^)+(0.0373P)^2^+3.5169P] where P=(Fo^2^+2Fc^2^)/3'
_refine_ls_weighting_scheme calc
_refine_ls_wR_factor_gt 0.0882
_refine_ls_wR_factor_ref 0.0897
_reflns_number_gt 4133
_reflns_number_total 4385
_reflns_threshold_expression >2sigma(I)
_cod_data_source_file cg201119c_si_002.cif
_cod_data_source_block compound6
_cod_depositor_comments
;
The following automatic conversions were performed:

'_symmetry_cell_setting' value 'Triclinic' changed to 'triclinic'
according to /home/saulius/struct/CIF-dictionaries/cif_core.dic
dictionary named 'cif_core.dic' version 2.4.1 from
2010-06-29.

'_exptl_absorpt_correction_type' value 'Multi-scan'
changed to 'multi-scan' according to
/home/saulius/struct/CIF-dictionaries/cif_core.dic dictionary named
'cif_core.dic' version 2.4.1 from 2010-06-29.

Automatic conversion script
Id: cif_fix_values 1715 2011-07-08 13:25:40Z adriana 

The following automatic conversions were performed:

'_exptl_crystal_density_meas' value 'Not Measured' was changed to '?'
- the value is perceived as not measured.

Automatic conversion script
Id: cif_fix_values 3008 2015-01-20 13:52:24Z robertas 
;
_cod_original_cell_volume 957.65(14)
_cod_original_sg_symbol_H-M P-1
_cod_original_formula_sum 'C16.50 H18 Ag2 N2 O7.50'
_cod_database_code 4502900

loop_
_symmetry_equiv_pos_as_xyz
'x, y, z'
'-x, -y, -z'

loop_
_atom_site_label
_atom_site_type_symbol
_atom_site_fract_x
_atom_site_fract_y
_atom_site_fract_z
_atom_site_U_iso_or_equiv
_atom_site_adp_type
_atom_site_occupancy
_atom_site_symmetry_multiplicity
_atom_site_calc_flag
_atom_site_refinement_flags
_atom_site_disorder_assembly
_atom_site_disorder_group
Ag1 Ag 0.13557(3) 0.33627(3) 0.27784(2) 0.02055(9) Uani 1 1 d . . .
Ag2 Ag 0.44746(4) 0.26788(5) 0.25171(3) 0.03776(11) Uani 1 1 d . . .
O1 O 0.2854(3) 0.5171(3) 0.2572(2) 0.0203(5) Uani 1 1 d . . .
O2 O 0.2534(3) 0.6901(3) 0.4072(2) 0.0192(5) Uani 1 1 d . . .
O3 O 0.6127(3) 0.6673(3) 0.5382(2) 0.0201(5) Uani 1 1 d . . .
O4 O 0.5828(3) 0.8816(3) 0.6431(2) 0.0179(5) Uani 1 1 d . . .
N1 N 0.5522(4) 0.7147(4) -0.0805(3) 0.0233(6) Uani 1 1 d . . .
N2 N 0.9863(4) 1.1503(3) 0.2940(3) 0.0179(6) Uani 1 1 d . . .
C1 C 0.4527(4) 0.7643(4) 0.3287(3) 0.0140(6) Uani 1 1 d . . .
H1 H 0.4081 0.8320 0.2907 0.017 Uiso 1 1 calc R . .
C2 C 0.5968(4) 0.8585(4) 0.4492(3) 0.0139(6) Uani 1 1 d . . .
H2 H 0.6049 0.9663 0.4736 0.017 Uiso 1 1 calc R . .
C3 C 0.7141(4) 0.8156(4) 0.3837(3) 0.0135(6) Uani 1 1 d . . .
H3 H 0.7816 0.7614 0.4226 0.016 Uiso 1 1 calc R . .
C4 C 0.5675(4) 0.7034(4) 0.2696(3) 0.0138(6) Uani 1 1 d . . .
H4 H 0.5613 0.6003 0.2684 0.017 Uiso 1 1 calc R . .
C5 C 0.3198(4) 0.6485(4) 0.3325(3) 0.0162(6) Uani 1 1 d . . .
C6 C 0.5990(4) 0.7975(4) 0.5506(3) 0.0148(6) Uani 1 1 d . . .
C7 C 0.4533(5) 0.7697(6) -0.0301(4) 0.0351(10) Uani 1 1 d . . .
H7 H 0.3800 0.8092 -0.0727 0.042 Uiso 1 1 calc R . .
C8 C 0.4548(5) 0.7706(5) 0.0834(4) 0.0311(9) Uani 1 1 d . . .
H8 H 0.3851 0.8120 0.1158 0.037 Uiso 1 1 calc R . .
C9 C 0.5601(4) 0.7097(4) 0.1477(3) 0.0162(6) Uani 1 1 d . . .
C10 C 0.6629(4) 0.6520(4) 0.0950(3) 0.0195(7) Uani 1 1 d . . .
H10 H 0.7363 0.6105 0.1351 0.023 Uiso 1 1 calc R . .
C11 C 0.6550(4) 0.6569(4) -0.0177(3) 0.0224(7) Uani 1 1 d . . .
H11 H 0.7247 0.6179 -0.0516 0.027 Uiso 1 1 calc R . .
C12 C 0.8532(4) 1.1661(4) 0.3151(3) 0.0199(7) Uani 1 1 d . . .
H12 H 0.8199 1.2505 0.3087 0.024 Uiso 1 1 calc R . .
C13 C 0.7617(4) 1.0632(4) 0.3462(3) 0.0188(7) Uani 1 1 d . . .
H13 H 0.6693 1.0788 0.3592 0.023 Uiso 1 1 calc R . .
C14 C 0.8097(4) 0.9371(4) 0.3575(3) 0.0148(6) Uani 1 1 d . . .
C15 C 0.9480(4) 0.9202(4) 0.3348(3) 0.0160(6) Uani 1 1 d . . .
H15 H 0.9840 0.8370 0.3408 0.019 Uiso 1 1 calc R . .
C16 C 1.0319(4) 1.0267(4) 0.3032(3) 0.0177(7) Uani 1 1 d . . .
H16 H 1.1234 1.0126 0.2878 0.021 Uiso 1 1 calc R . .
O1W O 0.7162(3) 0.4492(3) 0.4170(3) 0.0221(5) Uani 1 1 d . . .
H1W H 0.685(7) 0.508(6) 0.445(5) 0.034(15) Uiso 1 1 d . . .
H2W H 0.728(6) 0.404(6) 0.459(5) 0.026(13) Uiso 1 1 d . . .
O2W O 0.9258(4) 0.5280(3) 0.2978(3) 0.0267(6) Uani 1 1 d . . .
H2WA H 1.015(8) 0.580(7) 0.338(6) 0.054(18) Uiso 1 1 d . . .
H2WB H 0.882(7) 0.517(6) 0.342(5) 0.042(16) Uiso 1 1 d . . .
O1S O 1.0267(15) 0.5713(19) 0.0408(14) 0.123(5) Uani 0.50 1 d PD A -1
H1S H 1.0430 0.6372 0.1051 0.184 Uiso 0.50 1 calc PR A -1
C1S C 0.940(2) 0.425(3) 0.040(2) 0.123(5) Uani 0.50 1 d PD A -1
H1S1 H 0.9780 0.4188 0.1190 0.184 Uiso 0.50 1 calc PR A -1
H1S2 H 0.9567 0.3444 -0.0170 0.184 Uiso 0.50 1 calc PR A -1
H1S3 H 0.8280 0.4181 0.0171 0.184 Uiso 0.50 1 calc PR A -1
O3W O 0.947(2) 1.024(2) -0.0114(13) 0.115(6) Uani 0.50 1 d PU B -1
O4W O 0.8608(16) 1.0485(19) -0.0284(15) 0.096(5) Uani 0.50 1 d PU C -2

loop_
_atom_site_aniso_label
_atom_site_aniso_U_11
_atom_site_aniso_U_22
_atom_site_aniso_U_33
_atom_site_aniso_U_23
_atom_site_aniso_U_13
_atom_site_aniso_U_12
Ag1 0.02255(15) 0.01643(13) 0.02249(15) 0.00637(10) 0.01218(11) -0.00185(10)
Ag2 0.02490(17) 0.0786(3) 0.02977(18) 0.03965(18) 0.01589(13) 0.01826(16)
O1 0.0204(12) 0.0186(12) 0.0204(12) 0.0056(10) 0.0100(10) -0.0014(10)
O2 0.0179(12) 0.0227(12) 0.0198(12) 0.0079(10) 0.0109(10) 0.0041(10)
O3 0.0255(13) 0.0190(12) 0.0211(12) 0.0115(10) 0.0104(10) 0.0077(10)
O4 0.0187(12) 0.0216(12) 0.0163(12) 0.0078(10) 0.0091(10) 0.0056(10)
N1 0.0227(16) 0.0316(17) 0.0185(15) 0.0124(13) 0.0096(12) 0.0042(13)
N2 0.0188(14) 0.0149(13) 0.0185(14) 0.0046(11) 0.0085(11) -0.0003(11)
C1 0.0149(15) 0.0138(14) 0.0142(15) 0.0059(12) 0.0059(12) 0.0027(12)
C2 0.0145(15) 0.0150(14) 0.0141(15) 0.0055(12) 0.0075(12) 0.0033(12)
C3 0.0138(15) 0.0147(14) 0.0147(15) 0.0065(12) 0.0076(12) 0.0039(12)
C4 0.0148(15) 0.0138(14) 0.0142(15) 0.0057(12) 0.0070(12) 0.0023(12)
C5 0.0127(15) 0.0212(16) 0.0175(16) 0.0115(13) 0.0047(12) 0.0042(12)
C6 0.0115(14) 0.0187(15) 0.0156(15) 0.0082(13) 0.0055(12) 0.0023(12)
C7 0.035(2) 0.060(3) 0.026(2) 0.026(2) 0.0155(18) 0.027(2)
C8 0.034(2) 0.052(3) 0.025(2) 0.0221(19) 0.0194(17) 0.026(2)
C9 0.0172(16) 0.0159(15) 0.0139(15) 0.0051(12) 0.0063(12) -0.0011(12)
C10 0.0210(17) 0.0231(17) 0.0153(16) 0.0076(13) 0.0074(13) 0.0054(14)
C11 0.0223(18) 0.0299(19) 0.0180(17) 0.0093(14) 0.0117(14) 0.0049(15)
C12 0.0240(18) 0.0164(15) 0.0236(17) 0.0087(13) 0.0123(14) 0.0063(13)
C13 0.0173(16) 0.0216(16) 0.0232(17) 0.0095(14) 0.0127(14) 0.0071(13)
C14 0.0147(15) 0.0146(14) 0.0122(15) 0.0034(12) 0.0043(12) -0.0005(12)
C15 0.0143(15) 0.0156(15) 0.0174(16) 0.0058(12) 0.0057(13) 0.0024(12)
C16 0.0151(15) 0.0195(16) 0.0177(16) 0.0046(13) 0.0079(13) 0.0019(13)
O1W 0.0262(14) 0.0236(14) 0.0245(14) 0.0128(12) 0.0137(11) 0.0110(11)
O2W 0.0224(15) 0.0287(15) 0.0307(15) 0.0128(12) 0.0112(13) 0.0037(12)
O1S 0.048(6) 0.180(13) 0.123(12) 0.052(11) 0.003(7) 0.034(7)
C1S 0.048(6) 0.180(13) 0.123(12) 0.052(11) 0.003(7) 0.034(7)
O3W 0.165(16) 0.147(12) 0.050(7) 0.035(7) 0.052(11) 0.059(11)
O4W 0.075(7) 0.133(10) 0.083(8) 0.021(7) 0.037(7) 0.045(7)

loop_
_atom_type_symbol
_atom_type_description
_atom_type_scat_dispersion_real
_atom_type_scat_dispersion_imag
_atom_type_scat_source
C C 0.0033 0.0016 'International Tables Vol C Tables 4.2.6.8 and 6.1.1.4'
H H 0.0000 0.0000 'International Tables Vol C Tables 4.2.6.8 and 6.1.1.4'
N N 0.0061 0.0033 'International Tables Vol C Tables 4.2.6.8 and 6.1.1.4'
O O 0.0106 0.0060 'International Tables Vol C Tables 4.2.6.8 and 6.1.1.4'
Ag Ag -0.8971 1.1015 'International Tables Vol C Tables 4.2.6.8 and 6.1.1.4'

loop_
_geom_angle_atom_site_label_1
_geom_angle_atom_site_label_2
_geom_angle_atom_site_label_3
_geom_angle
_geom_angle_site_symmetry_1
_geom_angle_site_symmetry_3
O1 Ag1 N2 178.27(10) . 1_445
O1 Ag1 Ag2 67.34(7) . .
N2 Ag1 Ag2 111.48(8) 1_445 .
N1 Ag2 O4 147.21(11) 2_665 2_666
N1 Ag2 Ag1 105.83(9) 2_665 .
O4 Ag2 Ag1 85.42(6) 2_666 .
C5 O1 Ag1 118.8(2) . .
C6 O4 Ag2 103.6(2) . 2_666
C7 N1 C11 117.2(3) . .
C7 N1 Ag2 120.4(3) . 2_665
C11 N1 Ag2 122.3(2) . 2_665
C12 N2 C16 117.2(3) . .
C12 N2 Ag1 118.9(2) . 1_665
C16 N2 Ag1 123.0(2) . 1_665
C5 C1 C4 116.7(3) . .
C5 C1 C2 118.7(3) . .
C4 C1 C2 90.3(2) . .
C6 C2 C3 115.0(3) . .
C6 C2 C1 112.9(3) . .
C3 C2 C1 89.6(2) . .
C14 C3 C2 117.5(3) . .
C14 C3 C4 113.7(3) . .
C2 C3 C4 89.3(2) . .
C9 C4 C1 120.4(3) . .
C9 C4 C3 117.8(3) . .
C1 C4 C3 89.7(2) . .
O2 C5 O1 125.9(3) . .
O2 C5 C1 118.3(3) . .
O1 C5 C1 115.8(3) . .
O3 C6 O4 123.4(3) . .
O3 C6 C2 119.4(3) . .
O4 C6 C2 117.2(3) . .
N1 C7 C8 123.0(4) . .
C9 C8 C7 119.8(4) . .
C8 C9 C10 117.3(3) . .
C8 C9 C4 123.2(3) . .
C10 C9 C4 119.5(3) . .
C11 C10 C9 119.4(3) . .
N1 C11 C10 123.4(3) . .
N2 C12 C13 123.6(3) . .
C14 C13 C12 119.3(3) . .
C13 C14 C15 117.1(3) . .
C13 C14 C3 123.2(3) . .
C15 C14 C3 119.5(3) . .
C16 C15 C14 120.2(3) . .
N2 C16 C15 122.5(3) . .

loop_
_geom_bond_atom_site_label_1
_geom_bond_atom_site_label_2
_geom_bond_distance
_geom_bond_site_symmetry_2
Ag1 O1 2.142(2) .
Ag1 N2 2.148(3) 1_445
Ag1 Ag2 3.1088(5) .
Ag2 N1 2.162(3) 2_665
Ag2 O4 2.220(2) 2_666
O1 C5 1.267(4) .
O2 C5 1.252(4) .
O3 C6 1.251(4) .
O4 C6 1.265(4) .
O4 Ag2 2.220(2) 2_666
N1 C7 1.334(5) .
N1 C11 1.338(5) .
N1 Ag2 2.162(3) 2_665
N2 C12 1.336(5) .
N2 C16 1.348(5) .
N2 Ag1 2.148(3) 1_665
C1 C5 1.521(4) .
C1 C4 1.541(4) .
C1 C2 1.576(4) .
C2 C6 1.517(4) .
C2 C3 1.557(4) .
C3 C14 1.501(4) .
C3 C4 1.587(4) .
C4 C9 1.502(4) .
C7 C8 1.391(6) .
C8 C9 1.382(5) .
C9 C10 1.390(5) .
C10 C11 1.384(5) .
C12 C13 1.389(5) .
C13 C14 1.387(5) .
C14 C15 1.394(5) .
C15 C16 1.381(5) .
O1S C1S 1.487(10) .

loop_
_geom_hbond_atom_site_label_D
_geom_hbond_atom_site_label_H
_geom_hbond_atom_site_label_A
_geom_hbond_distance_DH
_geom_hbond_distance_HA
_geom_hbond_distance_DA
_geom_hbond_angle_DHA
_geom_hbond_site_symmetry_A
O1W H1W O3 0.72(6) 1.97(6) 2.696(4) 174(6) .
O1W H2W O2 0.76(5) 2.07(6) 2.822(4) 169(5) 2_666
O2W H2WA O2 0.81(7) 2.05(7) 2.848(4) 167(6) 1_655
O2W H2WB O1W 0.78(6) 2.08(6) 2.846(4) 164(6) .
